data_9001835
loop_
_publ_author_name
'Comodi, P.'
'Zanazzi, P. F.'
'Poli, S.'
'Schmidt, M. W.'

_publ_section_title
;High-pressure behavior of kyanite: Compressibility and structural deformation
 Sample: P = 47 kbar
;
_journal_name_full 'American Mineralogist'
_journal_page_first 452
_journal_page_last 459
_journal_volume 82
_journal_year 1997
_chemical_formula_sum 'Al2 O5 Si'
_chemical_name_mineral Kyanite
_space_group_IT_number 2
_symmetry_space_group_name_Hall '-P 1'
_symmetry_space_group_name_H-M 'P -1'
_cell_angle_alpha 90.13
_cell_angle_beta 101.16
_cell_angle_gamma 105.85
_cell_length_a 7.063
_cell_length_b 7.784
_cell_length_c 5.524
_cell_formula_units_Z 4
_cell_volume 286.140
_database_code_amcsd 0001891
_diffrn_ambient_pressure 4.7e+06
_exptl_crystal_density_diffrn 3.762
_cod_original_formula_sum 'Si Al2 O5'
_cod_database_code 9001835

loop_
_space_group_symop_operation_xyz
x,y,z
-x,-y,-z

loop_
_atom_site_label
_atom_site_fract_x
_atom_site_fract_y
_atom_site_fract_z
_atom_site_U_iso_or_equiv
Si1 0.29800 0.06550 0.70690 0.00300
Si2 0.29400 0.33250 0.18970 0.00300
Al1 0.32600 0.70500 0.45800 0.00600
Al2 0.29500 0.69890 0.95000 0.00600
Al3 0.10200 0.38790 0.64100 ?
Al4 0.11000 0.91440 0.16300 0.00100
O1 0.11900 0.15000 0.13400 0.00200
O2 0.11600 0.68000 0.18100 0.00100
O3 0.28000 0.45500 0.95300 0.00200
O4 0.27800 0.93400 0.93700 ?
O5 0.11900 0.15500 0.66700 0.00200
O6 0.12100 0.63300 0.64000 0.00100
O7 0.28700 0.44700 0.42900 ?
O8 0.29100 0.94600 0.46200 0.00300
O9 0.51100 0.27300 0.24700 0.00500
O10 0.51100 0.23700 0.75800 0.00500

loop_
_cod_related_entry_id
_cod_related_entry_database
_cod_related_entry_code
1 AMCSD 0001891
